data_2310699
loop_
_publ_author_name
'Wilson, A.'
'McGeachin, H.M.'

_publ_section_title
;
 The crystal structure of diammonium dihydrogen hypophosphate (N H4)2 H2
 P2 O6
;
_journal_name_full 'Acta Crystallographica (1,1948-23,1967)'
_journal_page_first 1352
_journal_page_last 1355
_journal_volume 17
_journal_year 1964
_chemical_formula_sum 'H10 N2 O6 P2'
_chemical_name_systematic '(N H4)2 (H2 P2 O6)'
_space_group_IT_number 56
_symmetry_space_group_name_Hall '-P 2ab 2ac'
_symmetry_space_group_name_H-M 'P c c n'
_cell_angle_alpha 90
_cell_angle_beta 90
_cell_angle_gamma 90
_cell_formula_units_Z 4
_cell_length_a 7.24
_cell_length_b 11.465
_cell_length_c 9.35
_cell_volume 776.112
_citation_journal_id_ASTM ACCRA9
_cod_data_source_file Wilson_ACCRA9_1964_167.cif
_cod_data_source_block H10N2O6P2
_cod_original_cell_volume 776.1118
_cod_database_code 2310699

loop_
_symmetry_equiv_pos_as_xyz
x,y,z
-x+1/2,-y+1/2,z
x+1/2,-y,-z+1/2
-x,y+1/2,-z+1/2
-x,-y,-z
x-1/2,y-1/2,-z
-x-1/2,y,z-1/2
x,-y-1/2,z-1/2

loop_
_atom_site_label
_atom_site_type_symbol
_atom_site_fract_x
_atom_site_fract_y
_atom_site_fract_z
_atom_site_occupancy
_atom_site_U_iso_or_equiv
O3 O-2 0.0181 0.3006 0.0387 1 0.0
N1 N-3 0.1682 0.5192 0.4128 1 0.0
O2 O-2 0.0424 0.1089 0.1753 1 0.0
O1 O-2 0.0155 0.3059 0.3015 1 0.0
P1 P+4 0.064 0.2379 0.1681 1 0.0
